data_7700525
loop_
_publ_author_name
'Yuvaraj, K.'
'Jones, Cameron'

_publ_section_title
;
 Synthesis and reactivity of boryl substituted silaimines.
;
_journal_issue 31
_journal_name_full 'Dalton transactions (Cambridge, England : 2003)'
_journal_page_first 11961
_journal_page_last 11965
_journal_paper_doi 10.1039/c9dt02657f
_journal_volume 48
_journal_year 2019
_chemical_formula_sum 'C52 H74 B N5 O Si'
_chemical_formula_weight 824.06
_space_group_crystal_system monoclinic
_space_group_IT_number 14
_space_group_name_Hall '-P 2ybc'
_space_group_name_H-M_alt 'P 1 21/c 1'
_symmetry_space_group_name_Hall '-P 2ybc'
_symmetry_space_group_name_H-M 'P 1 21/c 1'
_atom_sites_solution_hydrogens geom
_audit_creation_method SHELXL-2016/6
_audit_update_record
;
2019-06-24 deposited with the CCDC.    2019-07-12 downloaded from the CCDC.
;
_cell_angle_alpha 90
_cell_angle_beta 96.766(4)
_cell_angle_gamma 90
_cell_formula_units_Z 4
_cell_length_a 19.7295(15)
_cell_length_b 12.4632(9)
_cell_length_c 19.9618(15)
_cell_measurement_reflns_used 9035
_cell_measurement_temperature 123(2)
_cell_measurement_theta_max 25.49
_cell_measurement_theta_min 2.91
_cell_volume 4874.3(6)
_computing_cell_refinement 'CrysAlisPro 1.171.39.46 (Rigaku OD, 2018)'
_computing_data_collection 'CrysAlisPro 1.171.39.46 (Rigaku OD, 2018)'
_computing_data_reduction 'CrysAlisPro 1.171.39.46 (Rigaku OD, 2018)'
_computing_molecular_graphics xseed
_computing_publication_material Ciftab
_computing_structure_refinement 'SHELXL-2016/6 (Sheldrick, 2016)'
_computing_structure_solution 'SHELXT 2014/5 (Sheldrick, 2014)'
_diffrn_ambient_temperature 123(2)
_diffrn_measured_fraction_theta_full 0.996
_diffrn_measured_fraction_theta_max 0.996
_diffrn_measurement_device_type 'XtaLAB Synergy, Dualflex, HyPix'
_diffrn_radiation_type MoK\a
_diffrn_radiation_wavelength 0.71073
_diffrn_reflns_av_R_equivalents 0.1697
_diffrn_reflns_av_unetI/netI 0.1667
_diffrn_reflns_Laue_measured_fraction_full 0.996
_diffrn_reflns_Laue_measured_fraction_max 0.996
_diffrn_reflns_limit_h_max 23
_diffrn_reflns_limit_h_min -23
_diffrn_reflns_limit_k_max 15
_diffrn_reflns_limit_k_min -12
_diffrn_reflns_limit_l_max 24
_diffrn_reflns_limit_l_min -24
_diffrn_reflns_number 26161
_diffrn_reflns_point_group_measured_fraction_full 0.996
_diffrn_reflns_point_group_measured_fraction_max 0.996
_diffrn_reflns_theta_full 25.242
_diffrn_reflns_theta_max 25.498
_diffrn_reflns_theta_min 2.912
_diffrn_source 'micro-focus sealed X-ray tube'
_exptl_absorpt_coefficient_mu 0.090
_exptl_absorpt_correction_T_max 0.9911
_exptl_absorpt_correction_T_min 0.9876
_exptl_absorpt_correction_type multi-scan
_exptl_absorpt_process_details
;
CrysAlisPro 1.171.39.46 (Rigaku Oxford Diffraction, 2018)
Empirical absorption correction using spherical harmonics,
 implemented in SCALE3 ABSPACK scaling algorithm.
;
_exptl_crystal_colour colorless
_exptl_crystal_density_diffrn 1.123
_exptl_crystal_description block
_exptl_crystal_F_000 1792
_exptl_crystal_size_max 0.140
_exptl_crystal_size_mid 0.120
_exptl_crystal_size_min 0.100
_refine_diff_density_max 1.070
_refine_diff_density_min -1.024
_refine_diff_density_rms 0.083
_refine_ls_extinction_coef 0.0012(6)
_refine_ls_extinction_expression Fc^*^=kFc[1+0.001xFc^2^\l^3^/sin(2\q)]^-1/4^
_refine_ls_extinction_method 'SHELXL-2016/6 (Sheldrick 2016)'
_refine_ls_goodness_of_fit_ref 1.028
_refine_ls_hydrogen_treatment constr
_refine_ls_matrix_type full
_refine_ls_number_parameters 558
_refine_ls_number_reflns 9035
_refine_ls_number_restraints 24
_refine_ls_restrained_S_all 1.034
_refine_ls_R_factor_all 0.2410
_refine_ls_R_factor_gt 0.1066
_refine_ls_shift/su_max 0.001
_refine_ls_shift/su_mean 0.000
_refine_ls_structure_factor_coef Fsqd
_refine_ls_weighting_details 'w=1/[\s^2^(Fo^2^)+(0.1358P)^2^+4.5979P] where P=(Fo^2^+2Fc^2^)/3'
_refine_ls_weighting_scheme calc
_refine_ls_wR_factor_gt 0.2490
_refine_ls_wR_factor_ref 0.3216
_reflns_Friedel_coverage 0.000
_reflns_number_gt 3743
_reflns_number_total 9035
_reflns_threshold_expression 'I > 2\s(I)'
_cod_data_source_file c9dt02657f2.cif
_cod_data_source_block Cj1370
_cod_depositor_comments 'Adding full bibliography for 7700519--7700526.cif.'
_cod_database_code 7700525
_shelx_shelxl_version_number 2016/6
_shelx_space_group_comment
;
The symmetry employed for this shelxl refinement is uniquely defined
by the following loop, which should always be used as a source of
symmetry information in preference to the above space-group names.
They are only intended as comments.
;
_shelx_estimated_absorpt_t_min 0.988
_shelx_estimated_absorpt_t_max 0.991

loop_
_space_group_symop_operation_xyz
'x, y, z'
'-x, y+1/2, -z+1/2'
'-x, -y, -z'
'x, -y-1/2, z-1/2'

loop_
_atom_site_label
_atom_site_type_symbol
_atom_site_fract_x
_atom_site_fract_y
_atom_site_fract_z
_atom_site_U_iso_or_equiv
_atom_site_adp_type
_atom_site_occupancy
_atom_site_site_symmetry_order
_atom_site_calc_flag
_atom_site_refinement_flags_posn
_atom_site_refinement_flags_adp
_atom_site_refinement_flags_occupancy
_atom_site_disorder_assembly
_atom_site_disorder_group
Si1 Si 0.31125(9) 0.53452(17) 0.33623(12) 0.0619(7) Uani 1 1 d . . . . .
O1 O 0.2894(2) 0.6316(4) 0.4070(3) 0.0800(18) Uani 1 1 d . . . . .
H1A H 0.294099 0.695336 0.394648 0.096 Uiso 1 1 calc R U . . .
N1 N 0.1266(2) 0.6178(3) 0.3159(2) 0.0306(11) Uani 1 1 d . . . . .
C1 C 0.0570(3) 0.5958(5) 0.2997(3) 0.0377(14) Uani 1 1 d . . . . .
H1 H 0.020778 0.642630 0.307591 0.045 Uiso 1 1 calc R U . . .
B1 B 0.1672(3) 0.5268(5) 0.2977(3) 0.0270(14) Uani 1 1 d . . . . .
N2 N 0.1131(2) 0.4526(3) 0.2674(2) 0.0304(11) Uani 1 1 d . . . . .
C2 C 0.0494(3) 0.4994(4) 0.2716(3) 0.0350(14) Uani 1 1 d . . . . .
H2 H 0.006742 0.466925 0.256537 0.042 Uiso 1 1 calc R U . . .
N3 N 0.2372(3) 0.5093(4) 0.2995(3) 0.0510(15) Uani 1 1 d . . . . .
H3 H 0.242604 0.465518 0.265943 0.061 Uiso 1 1 calc R U . . .
C3 C 0.1456(3) 0.7155(5) 0.3508(3) 0.0391(15) Uani 1 1 d . . . . .
N4 N 0.3764(2) 0.5886(3) 0.2979(2) 0.0333(11) Uani 1 1 d . . . . .
C4 C 0.1364(3) 0.7235(6) 0.4181(3) 0.0528(18) Uani 1 1 d . . . . .
N5 N 0.3624(2) 0.4305(3) 0.3684(2) 0.0350(12) Uani 1 1 d . . . . .
C5 C 0.1539(4) 0.8226(7) 0.4502(4) 0.070(2) Uani 1 1 d . . . . .
H19 H 0.148379 0.831272 0.496527 0.084 Uiso 1 1 calc R U . . .
C6 C 0.1783(4) 0.9050(7) 0.4163(5) 0.073(2) Uani 1 1 d . . . . .
H18 H 0.188843 0.971054 0.438880 0.088 Uiso 1 1 calc R U . . .
C7 C 0.1880(3) 0.8950(5) 0.3501(4) 0.0559(19) Uani 1 1 d . . . . .
H17 H 0.206047 0.953703 0.327562 0.067 Uiso 1 1 calc R U . . .
C8 C 0.1718(3) 0.7995(4) 0.3147(3) 0.0402(16) Uani 1 1 d . . . . .
C9 C 0.1096(4) 0.6320(6) 0.4568(3) 0.061(2) Uani 1 1 d . . . . .
H21 H 0.100353 0.570673 0.424746 0.073 Uiso 1 1 calc R U . . .
C10 C 0.1632(4) 0.5945(8) 0.5136(4) 0.095(3) Uani 1 1 d . . . . .
H22A H 0.205746 0.577638 0.494947 0.143 Uiso 1 1 calc R U . . .
H22B H 0.171574 0.651483 0.547329 0.143 Uiso 1 1 calc R U . . .
H22C H 0.146630 0.530191 0.534787 0.143 Uiso 1 1 calc R U . . .
C11 C 0.0441(4) 0.6582(8) 0.4837(4) 0.093(3) Uani 1 1 d . . . . .
H23A H 0.029089 0.596226 0.508346 0.140 Uiso 1 1 calc R U . . .
H23B H 0.051002 0.719802 0.514324 0.140 Uiso 1 1 calc R U . . .
H23C H 0.009254 0.675880 0.446247 0.140 Uiso 1 1 calc R U . . .
C12 C 0.1792(3) 0.7898(5) 0.2413(3) 0.0433(16) Uani 1 1 d . . . . .
H24 H 0.197662 0.716542 0.233845 0.052 Uiso 1 1 calc R U . . .
C13 C 0.1110(3) 0.7986(6) 0.1989(3) 0.0578(19) Uani 1 1 d . . . . .
H25A H 0.117340 0.791946 0.151078 0.087 Uiso 1 1 calc R U . . .
H25B H 0.080895 0.741200 0.211207 0.087 Uiso 1 1 calc R U . . .
H25C H 0.090498 0.868399 0.206728 0.087 Uiso 1 1 calc R U . . .
C14 C 0.2288(3) 0.8706(5) 0.2174(4) 0.059(2) Uani 1 1 d . . . . .
H26A H 0.231538 0.860282 0.169144 0.089 Uiso 1 1 calc R U . . .
H26B H 0.212850 0.943455 0.225228 0.089 Uiso 1 1 calc R U . . .
H26C H 0.274107 0.860089 0.242523 0.089 Uiso 1 1 calc R U . . .
C15 C 0.1171(3) 0.3454(4) 0.2421(3) 0.0333(14) Uani 1 1 d . . . . .
C16 C 0.1240(3) 0.3309(4) 0.1743(3) 0.0382(15) Uani 1 1 d . . . . .
C17 C 0.1256(3) 0.2253(5) 0.1509(3) 0.0463(17) Uani 1 1 d . . . . .
H7 H 0.130468 0.212955 0.104766 0.056 Uiso 1 1 calc R U . . .
C18 C 0.1204(3) 0.1398(5) 0.1922(4) 0.0487(17) Uani 1 1 d . . . . .
H6 H 0.122258 0.068856 0.175160 0.058 Uiso 1 1 calc R U . . .
C19 C 0.1126(3) 0.1565(5) 0.2577(4) 0.0479(17) Uani 1 1 d . . . . .
H5 H 0.108658 0.096026 0.285919 0.058 Uiso 1 1 calc R U . . .
C20 C 0.1100(3) 0.2590(5) 0.2856(3) 0.0397(15) Uani 1 1 d . . . . .
C21 C 0.1287(4) 0.4226(5) 0.1271(3) 0.0517(18) Uani 1 1 d . . . . .
H12 H 0.142892 0.487676 0.154513 0.062 Uiso 1 1 calc R U . . .
C22 C 0.0602(5) 0.4447(6) 0.0888(4) 0.089(3) Uani 1 1 d . . . . .
H13A H 0.063810 0.505029 0.057933 0.133 Uiso 1 1 calc R U . . .
H13B H 0.044308 0.380874 0.062877 0.133 Uiso 1 1 calc R U . . .
H13C H 0.027601 0.462645 0.120529 0.133 Uiso 1 1 calc R U . . .
C23 C 0.1810(5) 0.4037(8) 0.0783(4) 0.095(3) Uani 1 1 d . . . . .
H14A H 0.182197 0.465890 0.048428 0.143 Uiso 1 1 calc R U . . .
H14B H 0.226136 0.393347 0.103704 0.143 Uiso 1 1 calc R U . . .
H14C H 0.168460 0.339511 0.051239 0.143 Uiso 1 1 calc R U . . .
C24 C 0.0987(3) 0.2773(5) 0.3585(3) 0.0485(17) Uani 1 1 d . . . . .
H9 H 0.070573 0.343733 0.360415 0.058 Uiso 1 1 calc R U . . .
C25 C 0.1646(3) 0.2950(6) 0.4015(4) 0.060(2) Uani 1 1 d . . . . .
H11A H 0.156021 0.306638 0.448286 0.090 Uiso 1 1 calc R U . . .
H11B H 0.193917 0.231954 0.399130 0.090 Uiso 1 1 calc R U . . .
H11C H 0.187420 0.358230 0.385309 0.090 Uiso 1 1 calc R U . . .
C26 C 0.0601(4) 0.1839(6) 0.3886(4) 0.064(2) Uani 1 1 d . . . . .
H10A H 0.016531 0.171708 0.360587 0.096 Uiso 1 1 calc R U . . .
H10B H 0.087810 0.118609 0.389716 0.096 Uiso 1 1 calc R U . . .
H10C H 0.051411 0.202496 0.434546 0.096 Uiso 1 1 calc R U . . .
C27 C 0.4376(3) 0.5311(4) 0.3157(3) 0.0370(14) Uani 1 1 d . . . . .
H40 H 0.480233 0.552133 0.302286 0.044 Uiso 1 1 calc R U . . .
C28 C 0.4296(3) 0.4455(4) 0.3527(3) 0.0348(14) Uani 1 1 d . . . . .
H39 H 0.466019 0.398008 0.367513 0.042 Uiso 1 1 calc R U . . .
C29 C 0.3835(3) 0.6913(4) 0.2673(3) 0.0310(13) Uani 1 1 d . . . . .
C30 C 0.3708(3) 0.7020(5) 0.1985(3) 0.0423(15) Uani 1 1 d . . . . .
C31 C 0.3847(3) 0.8028(5) 0.1706(3) 0.0506(18) Uani 1 1 d . . . . .
H45 H 0.377258 0.812832 0.123131 0.061 Uiso 1 1 calc R U . . .
C32 C 0.4085(3) 0.8855(5) 0.2113(4) 0.0526(18) Uani 1 1 d . . . . .
H44 H 0.417486 0.952944 0.191951 0.063 Uiso 1 1 calc R U . . .
C33 C 0.4196(3) 0.8728(5) 0.2786(4) 0.0537(19) Uani 1 1 d . . . . .
H43 H 0.435784 0.932174 0.305725 0.064 Uiso 1 1 calc R U . . .
C34 C 0.4083(3) 0.7775(5) 0.3095(3) 0.0440(16) Uani 1 1 d . . . . .
C35 C 0.3456(4) 0.6109(6) 0.1537(3) 0.066(2) Uani 1 1 d . . . . .
H47 H 0.322174 0.559221 0.181622 0.079 Uiso 1 1 calc R U . . .
C36 C 0.2946(5) 0.6433(7) 0.0949(4) 0.090(3) Uani 1 1 d . . . . .
H36A H 0.254385 0.674909 0.111705 0.135 Uiso 1 1 calc R U . . .
H36B H 0.280886 0.580009 0.067462 0.135 Uiso 1 1 calc R U . . .
H36C H 0.315417 0.696174 0.067210 0.135 Uiso 1 1 calc R U . . .
C37 C 0.4053(6) 0.5533(9) 0.1302(6) 0.138(4) Uani 1 1 d . U . . .
H37A H 0.430857 0.602902 0.104477 0.206 Uiso 1 1 calc R U . . .
H37B H 0.388944 0.492732 0.101509 0.206 Uiso 1 1 calc R U . . .
H37C H 0.435231 0.526830 0.169430 0.206 Uiso 1 1 calc R U . . .
C38 C 0.4240(3) 0.7657(5) 0.3854(3) 0.063(2) Uani 1 1 d D . . . .
H50 H 0.411345 0.692144 0.399708 0.076 Uiso 1 1 calc R U . A 1
C39 C 0.5019(4) 0.7848(9) 0.4035(6) 0.083(5) Uani 0.705(15) 1 d D U P B 1
H39A H 0.513743 0.856623 0.388706 0.125 Uiso 0.705(15) 1 calc R U P B 1
H39B H 0.527357 0.730912 0.380890 0.125 Uiso 0.705(15) 1 calc R U P B 1
H39C H 0.513746 0.778811 0.452479 0.125 Uiso 0.705(15) 1 calc R U P B 1
C40 C 0.3864(6) 0.8502(9) 0.4218(6) 0.087(5) Uani 0.705(15) 1 d D U P B 1
H40A H 0.405006 0.852048 0.469485 0.130 Uiso 0.705(15) 1 calc R U P B 1
H40B H 0.337737 0.832343 0.417870 0.130 Uiso 0.705(15) 1 calc R U P B 1
H40C H 0.392323 0.920564 0.401357 0.130 Uiso 0.705(15) 1 calc R U P B 1
C41 C 0.3472(3) 0.3304(4) 0.3983(3) 0.0335(14) Uani 1 1 d . . . . .
C42 C 0.3380(3) 0.3285(5) 0.4665(3) 0.0416(16) Uani 1 1 d . . . . .
C43 C 0.3284(3) 0.2268(6) 0.4942(4) 0.063(2) Uani 1 1 d . . . . .
H29 H 0.321801 0.220711 0.540388 0.076 Uiso 1 1 calc R U . . .
C44 C 0.3286(4) 0.1350(6) 0.4546(5) 0.065(2) Uani 1 1 d . . . . .
H30 H 0.322909 0.066919 0.474600 0.078 Uiso 1 1 calc R U . . .
C45 C 0.3367(3) 0.1407(5) 0.3875(5) 0.062(2) Uani 1 1 d . . . . .
H31 H 0.335852 0.076861 0.361410 0.075 Uiso 1 1 calc R U . . .
C46 C 0.3462(3) 0.2386(5) 0.3573(3) 0.0431(16) Uani 1 1 d . . . . .
C47 C 0.3396(3) 0.4291(6) 0.5065(3) 0.0559(19) Uani 1 1 d . . . . .
H33 H 0.313103 0.483739 0.477619 0.067 Uiso 1 1 calc R U . . .
C48 C 0.4113(4) 0.4738(6) 0.5234(4) 0.073(2) Uani 1 1 d . . . . .
H35A H 0.409400 0.539894 0.549722 0.109 Uiso 1 1 calc R U . . .
H35B H 0.439885 0.420898 0.549782 0.109 Uiso 1 1 calc R U . . .
H35C H 0.430836 0.489503 0.481545 0.109 Uiso 1 1 calc R U . . .
C49 C 0.3056(4) 0.4198(7) 0.5713(4) 0.081(2) Uani 1 1 d . . . . .
H34A H 0.308647 0.488832 0.594962 0.122 Uiso 1 1 calc R U . . .
H34B H 0.257564 0.400067 0.559996 0.122 Uiso 1 1 calc R U . . .
H34C H 0.328907 0.364540 0.600430 0.122 Uiso 1 1 calc R U . . .
C50 C 0.3551(3) 0.2439(6) 0.2838(4) 0.0529(18) Uani 1 1 d . . . . .
H36 H 0.356583 0.321631 0.271698 0.064 Uiso 1 1 calc R U . . .
C51 C 0.2925(4) 0.1960(8) 0.2417(5) 0.102(3) Uani 1 1 d . . . . .
H38A H 0.251099 0.230002 0.254435 0.153 Uiso 1 1 calc R U . . .
H38B H 0.295652 0.208854 0.193738 0.153 Uiso 1 1 calc R U . . .
H38C H 0.290729 0.118657 0.250020 0.153 Uiso 1 1 calc R U . . .
C52 C 0.4200(4) 0.1952(6) 0.2667(4) 0.070(2) Uani 1 1 d . . . . .
H4 H 0.422244 0.201588 0.218027 0.105 Uiso 1 1 calc R U . . .
H8 H 0.458946 0.232714 0.291236 0.105 Uiso 1 1 calc R U . . .
H10 H 0.421525 0.119202 0.279432 0.105 Uiso 1 1 calc R U . . .
C40A C 0.3525(7) 0.771(2) 0.4105(11) 0.056(8) Uiso 0.295(15) 1 d D . P B 2
H40D H 0.354782 0.739064 0.455507 0.084 Uiso 0.295(15) 1 calc R U P B 2
H40E H 0.319476 0.731877 0.379241 0.084 Uiso 0.295(15) 1 calc R U P B 2
H40F H 0.338293 0.846385 0.412654 0.084 Uiso 0.295(15) 1 calc R U P B 2
C39A C 0.4748(11) 0.825(3) 0.4344(13) 0.099(13) Uiso 0.295(15) 1 d D . P B 2
H39D H 0.520801 0.815459 0.421577 0.148 Uiso 0.295(15) 1 calc R U P B 2
H39E H 0.472988 0.797470 0.480032 0.148 Uiso 0.295(15) 1 calc R U P B 2
H39F H 0.463427 0.901975 0.433291 0.148 Uiso 0.295(15) 1 calc R U P B 2

loop_
_atom_site_aniso_label
_atom_site_aniso_U_11
_atom_site_aniso_U_22
_atom_site_aniso_U_33
_atom_site_aniso_U_23
_atom_site_aniso_U_13
_atom_site_aniso_U_12
Si1 0.0339(11) 0.0709(14) 0.0788(16) 0.0402(12) -0.0018(10) -0.0023(9)
O1 0.045(3) 0.064(3) 0.128(5) 0.039(3) 0.001(3) 0.010(3)
N1 0.023(2) 0.043(3) 0.025(3) -0.001(2) -0.001(2) -0.001(2)
C1 0.026(3) 0.043(4) 0.044(4) -0.001(3) 0.003(3) 0.004(3)
B1 0.036(4) 0.023(3) 0.023(3) 0.006(3) 0.011(3) 0.000(3)
N2 0.023(2) 0.035(3) 0.032(3) 0.001(2) 0.000(2) 0.0025(19)
C2 0.025(3) 0.041(3) 0.037(4) -0.001(3) -0.005(3) 0.000(2)
N3 0.044(3) 0.053(3) 0.057(4) 0.016(3) 0.010(3) 0.003(2)
C3 0.030(3) 0.051(4) 0.033(4) -0.011(3) -0.010(3) 0.006(3)
N4 0.023(2) 0.036(3) 0.039(3) 0.007(2) 0.000(2) -0.002(2)
C4 0.044(4) 0.076(5) 0.036(4) -0.006(4) -0.007(3) 0.014(3)
N5 0.023(2) 0.040(3) 0.040(3) 0.013(2) -0.003(2) -0.002(2)
C5 0.064(5) 0.093(6) 0.049(5) -0.041(5) -0.008(4) 0.012(5)
C6 0.073(6) 0.061(5) 0.082(7) -0.043(5) -0.010(5) 0.000(4)
C7 0.050(4) 0.048(4) 0.067(5) -0.016(4) -0.006(4) 0.005(3)
C8 0.038(4) 0.032(3) 0.047(4) -0.010(3) -0.008(3) 0.006(3)
C9 0.061(5) 0.093(6) 0.030(4) 0.004(4) 0.010(3) 0.014(4)
C10 0.085(6) 0.148(8) 0.055(6) 0.022(5) 0.015(5) 0.032(6)
C11 0.071(6) 0.129(8) 0.081(7) 0.029(6) 0.017(5) 0.015(5)
C12 0.039(4) 0.040(3) 0.050(4) 0.007(3) 0.003(3) -0.003(3)
C13 0.044(4) 0.080(5) 0.047(4) 0.015(4) -0.005(3) -0.009(3)
C14 0.044(4) 0.047(4) 0.087(6) 0.021(4) 0.011(4) 0.007(3)
C15 0.029(3) 0.035(3) 0.035(4) 0.003(3) 0.001(3) 0.002(2)
C16 0.033(3) 0.041(4) 0.040(4) 0.005(3) 0.001(3) -0.003(3)
C17 0.046(4) 0.048(4) 0.043(4) -0.012(3) -0.002(3) 0.002(3)
C18 0.046(4) 0.036(4) 0.062(5) -0.006(3) -0.003(3) 0.003(3)
C19 0.037(4) 0.036(4) 0.068(5) 0.008(3) -0.003(3) 0.006(3)
C20 0.036(3) 0.044(4) 0.038(4) 0.008(3) -0.002(3) 0.004(3)
C21 0.078(5) 0.046(4) 0.031(4) -0.004(3) 0.005(3) -0.003(3)
C22 0.104(7) 0.075(6) 0.086(7) 0.041(5) 0.005(5) 0.028(5)
C23 0.106(7) 0.117(7) 0.069(6) 0.041(5) 0.038(5) 0.005(6)
C24 0.046(4) 0.051(4) 0.047(4) 0.016(3) -0.001(3) 0.001(3)
C25 0.048(4) 0.081(5) 0.051(5) 0.010(4) 0.003(3) -0.012(4)
C26 0.046(4) 0.078(5) 0.068(5) 0.024(4) 0.006(4) -0.005(4)
C27 0.029(3) 0.032(3) 0.050(4) -0.002(3) 0.005(3) 0.001(2)
C28 0.031(3) 0.031(3) 0.043(4) -0.006(3) 0.006(3) 0.001(2)
C29 0.022(3) 0.038(3) 0.033(3) 0.012(3) 0.002(2) 0.000(2)
C30 0.042(4) 0.048(4) 0.037(4) 0.004(3) 0.005(3) 0.005(3)
C31 0.050(4) 0.062(5) 0.041(4) 0.026(4) 0.013(3) 0.011(3)
C32 0.043(4) 0.045(4) 0.069(5) 0.013(4) 0.004(4) -0.003(3)
C33 0.048(4) 0.031(4) 0.076(6) -0.001(3) -0.016(4) 0.000(3)
C34 0.037(4) 0.037(4) 0.055(4) 0.000(3) -0.005(3) 0.006(3)
C35 0.099(6) 0.054(4) 0.040(4) 0.001(3) -0.014(4) 0.008(4)
C36 0.111(7) 0.088(6) 0.061(6) -0.011(5) -0.033(5) 0.002(5)
C37 0.146(9) 0.139(8) 0.116(8) -0.057(7) -0.035(7) 0.064(7)
C38 0.078(5) 0.052(4) 0.055(5) -0.007(4) -0.018(4) 0.022(4)
C39 0.091(8) 0.070(7) 0.076(8) 0.002(6) -0.047(7) -0.014(6)
C40 0.122(10) 0.061(7) 0.074(8) -0.016(6) -0.005(7) 0.021(7)
C41 0.025(3) 0.032(3) 0.041(4) 0.011(3) -0.007(3) 0.000(2)
C42 0.028(3) 0.057(4) 0.037(4) 0.016(3) -0.009(3) -0.003(3)
C43 0.034(4) 0.090(6) 0.064(5) 0.044(5) -0.006(3) -0.011(4)
C44 0.053(5) 0.045(4) 0.095(7) 0.039(5) -0.007(4) -0.010(3)
C45 0.043(4) 0.044(4) 0.099(7) 0.009(4) 0.006(4) 0.003(3)
C46 0.032(3) 0.042(4) 0.054(4) 0.012(3) -0.003(3) -0.004(3)
C47 0.049(4) 0.085(5) 0.034(4) -0.006(4) 0.003(3) -0.008(4)
C48 0.054(5) 0.099(6) 0.064(5) -0.027(5) 0.002(4) -0.014(4)
C49 0.075(6) 0.113(7) 0.057(6) 0.003(5) 0.016(4) -0.001(5)
C50 0.042(4) 0.059(4) 0.060(5) -0.013(4) 0.014(3) -0.003(3)
C51 0.057(5) 0.150(9) 0.099(7) -0.069(7) 0.010(5) -0.018(5)
C52 0.055(5) 0.061(5) 0.097(7) -0.008(4) 0.023(4) -0.002(4)

loop_
_atom_type_symbol
_atom_type_description
_atom_type_scat_dispersion_real
_atom_type_scat_dispersion_imag
_atom_type_scat_source
C C 0.0033 0.0016 'International Tables Vol C Tables 4.2.6.8 and 6.1.1.4'
H H 0.0000 0.0000 'International Tables Vol C Tables 4.2.6.8 and 6.1.1.4'
B B 0.0013 0.0007 'International Tables Vol C Tables 4.2.6.8 and 6.1.1.4'
N N 0.0061 0.0033 'International Tables Vol C Tables 4.2.6.8 and 6.1.1.4'
O O 0.0106 0.0060 'International Tables Vol C Tables 4.2.6.8 and 6.1.1.4'
Si Si 0.0817 0.0704 'International Tables Vol C Tables 4.2.6.8 and 6.1.1.4'

loop_
_geom_angle_atom_site_label_1
_geom_angle_atom_site_label_2
_geom_angle_atom_site_label_3
_geom_angle
N3 Si1 N4 124.8(3)
N3 Si1 N5 119.4(3)
N4 Si1 N5 91.5(2)
N3 Si1 O1 100.8(3)
N4 Si1 O1 108.8(2)
N5 Si1 O1 111.6(2)
Si1 O1 H1A 109.5
C1 N1 C3 118.1(4)
C1 N1 B1 110.0(4)
C3 N1 B1 131.6(4)
C2 C1 N1 109.5(5)
C2 C1 H1 125.2
N1 C1 H1 125.2
N3 B1 N1 133.3(5)
N3 B1 N2 125.1(5)
N1 B1 N2 101.4(4)
C2 N2 C15 119.8(4)
C2 N2 B1 108.9(4)
C15 N2 B1 131.1(4)
C1 C2 N2 110.2(5)
C1 C2 H2 124.9
N2 C2 H2 124.9
B1 N3 Si1 146.7(5)
B1 N3 H3 106.6
Si1 N3 H3 106.6
C4 C3 C8 123.0(6)
C4 C3 N1 118.5(6)
C8 C3 N1 118.5(5)
C27 N4 C29 115.9(4)
C27 N4 Si1 110.6(4)
C29 N4 Si1 131.3(4)
C3 C4 C5 116.8(7)
C3 C4 C9 122.6(6)
C5 C4 C9 120.7(7)
C28 N5 C41 117.2(4)
C28 N5 Si1 110.0(4)
C41 N5 Si1 132.1(4)
C6 C5 C4 121.3(7)
C6 C5 H19 119.3
C4 C5 H19 119.3
C5 C6 C7 121.0(7)
C5 C6 H18 119.5
C7 C6 H18 119.5
C6 C7 C8 121.1(7)
C6 C7 H17 119.4
C8 C7 H17 119.4
C7 C8 C3 116.8(6)
C7 C8 C12 121.4(6)
C3 C8 C12 121.8(5)
C11 C9 C4 112.9(6)
C11 C9 C10 110.7(6)
C4 C9 C10 110.9(6)
C11 C9 H21 107.3
C4 C9 H21 107.3
C10 C9 H21 107.3
C9 C10 H22A 109.5
C9 C10 H22B 109.5
H22A C10 H22B 109.5
C9 C10 H22C 109.5
H22A C10 H22C 109.5
H22B C10 H22C 109.5
C9 C11 H23A 109.5
C9 C11 H23B 109.5
H23A C11 H23B 109.5
C9 C11 H23C 109.5
H23A C11 H23C 109.5
H23B C11 H23C 109.5
C8 C12 C13 111.2(5)
C8 C12 C14 113.2(5)
C13 C12 C14 109.9(5)
C8 C12 H24 107.4
C13 C12 H24 107.4
C14 C12 H24 107.4
C12 C13 H25A 109.5
C12 C13 H25B 109.5
H25A C13 H25B 109.5
C12 C13 H25C 109.5
H25A C13 H25C 109.5
H25B C13 H25C 109.5
C12 C14 H26A 109.5
C12 C14 H26B 109.5
H26A C14 H26B 109.5
C12 C14 H26C 109.5
H26A C14 H26C 109.5
H26B C14 H26C 109.5
C16 C15 C20 122.2(5)
C16 C15 N2 118.7(5)
C20 C15 N2 119.0(5)
C15 C16 C17 117.1(5)
C15 C16 C21 122.5(5)
C17 C16 C21 120.3(6)
C18 C17 C16 122.0(6)
C18 C17 H7 119.0
C16 C17 H7 119.0
C19 C18 C17 119.5(6)
C19 C18 H6 120.3
C17 C18 H6 120.3
C18 C19 C20 122.7(6)
C18 C19 H5 118.6
C20 C19 H5 118.6
C19 C20 C15 116.4(6)
C19 C20 C24 122.5(6)
C15 C20 C24 121.1(5)
C16 C21 C22 110.1(6)
C16 C21 C23 112.6(6)
C22 C21 C23 110.0(7)
C16 C21 H12 108.0
C22 C21 H12 108.0
C23 C21 H12 108.0
C21 C22 H13A 109.5
C21 C22 H13B 109.5
H13A C22 H13B 109.5
C21 C22 H13C 109.5
H13A C22 H13C 109.5
H13B C22 H13C 109.5
C21 C23 H14A 109.5
C21 C23 H14B 109.5
H14A C23 H14B 109.5
C21 C23 H14C 109.5
H14A C23 H14C 109.5
H14B C23 H14C 109.5
C25 C24 C20 111.0(6)
C25 C24 C26 108.9(5)
C20 C24 C26 113.2(6)
C25 C24 H9 107.8
C20 C24 H9 107.8
C26 C24 H9 107.8
C24 C25 H11A 109.5
C24 C25 H11B 109.5
H11A C25 H11B 109.5
C24 C25 H11C 109.5
H11A C25 H11C 109.5
H11B C25 H11C 109.5
C24 C26 H10A 109.5
C24 C26 H10B 109.5
H10A C26 H10B 109.5
C24 C26 H10C 109.5
H10A C26 H10C 109.5
H10B C26 H10C 109.5
C28 C27 N4 113.4(5)
C28 C27 H40 123.3
N4 C27 H40 123.3
C27 C28 N5 114.1(5)
C27 C28 H39 122.9
N5 C28 H39 122.9
C30 C29 C34 122.1(5)
C30 C29 N4 119.9(5)
C34 C29 N4 117.9(5)
C29 C30 C31 117.3(6)
C29 C30 C35 122.3(6)
C31 C30 C35 120.3(6)
C32 C31 C30 120.5(6)
C32 C31 H45 119.8
C30 C31 H45 119.8
C33 C32 C31 120.7(6)
C33 C32 H44 119.7
C31 C32 H44 119.7
C32 C33 C34 122.5(6)
C32 C33 H43 118.8
C34 C33 H43 118.8
C33 C34 C29 117.0(6)
C33 C34 C38 120.6(6)
C29 C34 C38 122.4(6)
C30 C35 C37 109.3(7)
C30 C35 C36 114.0(6)
C37 C35 C36 111.2(7)
C30 C35 H47 107.3
C37 C35 H47 107.3
C36 C35 H47 107.3
C35 C36 H36A 109.5
C35 C36 H36B 109.5
H36A C36 H36B 109.5
C35 C36 H36C 109.5
H36A C36 H36C 109.5
H36B C36 H36C 109.5
C35 C37 H37A 109.5
C35 C37 H37B 109.5
H37A C37 H37B 109.5
C35 C37 H37C 109.5
H37A C37 H37C 109.5
H37B C37 H37C 109.5
C39A C38 C34 129.8(14)
C34 C38 C40 110.9(6)
C39A C38 C40A 109.1(7)
C34 C38 C40A 103.5(10)
C34 C38 C39 107.3(7)
C40 C38 C39 107.8(5)
C34 C38 H50 110.3
C40 C38 H50 110.3
C39 C38 H50 110.3
C38 C39 H39A 109.5
C38 C39 H39B 109.5
H39A C39 H39B 109.5
C38 C39 H39C 109.5
H39A C39 H39C 109.5
H39B C39 H39C 109.5
C38 C40 H40A 109.5
C38 C40 H40B 109.5
H40A C40 H40B 109.5
C38 C40 H40C 109.5
H40A C40 H40C 109.5
H40B C40 H40C 109.5
C42 C41 C46 124.0(5)
C42 C41 N5 118.8(5)
C46 C41 N5 117.1(5)
C41 C42 C43 116.0(6)
C41 C42 C47 120.9(5)
C43 C42 C47 123.1(6)
C44 C43 C42 120.7(7)
C44 C43 H29 119.7
C42 C43 H29 119.7
C45 C44 C43 121.4(7)
C45 C44 H30 119.3
C43 C44 H30 119.3
C44 C45 C46 120.6(7)
C44 C45 H31 119.7
C46 C45 H31 119.7
C45 C46 C41 117.2(7)
C45 C46 C50 120.2(7)
C41 C46 C50 122.6(5)
C42 C47 C48 112.9(6)
C42 C47 C49 114.0(6)
C48 C47 C49 109.3(6)
C42 C47 H33 106.7
C48 C47 H33 106.7
C49 C47 H33 106.7
C47 C48 H35A 109.5
C47 C48 H35B 109.5
H35A C48 H35B 109.5
C47 C48 H35C 109.5
H35A C48 H35C 109.5
H35B C48 H35C 109.5
C47 C49 H34A 109.5
C47 C49 H34B 109.5
H34A C49 H34B 109.5
C47 C49 H34C 109.5
H34A C49 H34C 109.5
H34B C49 H34C 109.5
C52 C50 C46 114.2(6)
C52 C50 C51 112.0(6)
C46 C50 C51 109.9(6)
C52 C50 H36 106.8
C46 C50 H36 106.8
C51 C50 H36 106.8
C50 C51 H38A 109.5
C50 C51 H38B 109.5
H38A C51 H38B 109.5
C50 C51 H38C 109.5
H38A C51 H38C 109.5
H38B C51 H38C 109.5
C50 C52 H4 109.5
C50 C52 H8 109.5
H4 C52 H8 109.5
C50 C52 H10 109.5
H4 C52 H10 109.5
H8 C52 H10 109.5
C38 C40A H40D 109.5
C38 C40A H40E 109.5
H40D C40A H40E 109.5
C38 C40A H40F 109.5
H40D C40A H40F 109.5
H40E C40A H40F 109.5
C38 C39A H39D 109.5
C38 C39A H39E 109.5
H39D C39A H39E 109.5
C38 C39A H39F 109.5
H39D C39A H39F 109.5
H39E C39A H39F 109.5

loop_
_geom_bond_atom_site_label_1
_geom_bond_atom_site_label_2
_geom_bond_distance
Si1 N3 1.588(5)
Si1 N4 1.709(5)
Si1 N5 1.720(5)
Si1 O1 1.947(6)
O1 H1A 0.8400
N1 C1 1.402(7)
N1 C3 1.431(7)
N1 B1 1.459(7)
C1 C2 1.326(7)
C1 H1 0.9500
B1 N3 1.394(8)
B1 N2 1.485(7)
N2 C2 1.398(7)
N2 C15 1.434(7)
C2 H2 0.9500
N3 H3 0.8800
C3 C4 1.381(9)
C3 C8 1.403(8)
N4 C27 1.413(7)
N4 C29 1.432(7)
C4 C5 1.415(10)
C4 C9 1.508(10)
N5 C28 1.411(7)
N5 C41 1.429(7)
C5 C6 1.350(11)
C5 H19 0.9500
C6 C7 1.363(10)
C6 H18 0.9500
C7 C8 1.401(8)
C7 H17 0.9500
C8 C12 1.495(9)
C9 C11 1.492(11)
C9 C10 1.529(9)
C9 H21 1.0000
C10 H22A 0.9800
C10 H22B 0.9800
C10 H22C 0.9800
C11 H23A 0.9800
C11 H23B 0.9800
C11 H23C 0.9800
C12 C13 1.507(8)
C12 C14 1.519(8)
C12 H24 1.0000
C13 H25A 0.9800
C13 H25B 0.9800
C13 H25C 0.9800
C14 H26A 0.9800
C14 H26B 0.9800
C14 H26C 0.9800
C15 C16 1.388(8)
C15 C20 1.400(8)
C16 C17 1.398(8)
C16 C21 1.491(8)
C17 C18 1.358(9)
C17 H7 0.9500
C18 C19 1.350(9)
C18 H6 0.9500
C19 C20 1.398(8)
C19 H5 0.9500
C20 C24 1.515(9)
C21 C22 1.497(10)
C21 C23 1.519(10)
C21 H12 1.0000
C22 H13A 0.9800
C22 H13B 0.9800
C22 H13C 0.9800
C23 H14A 0.9800
C23 H14B 0.9800
C23 H14C 0.9800
C24 C25 1.488(8)
C24 C26 1.550(9)
C24 H9 1.0000
C25 H11A 0.9800
C25 H11B 0.9800
C25 H11C 0.9800
C26 H10A 0.9800
C26 H10B 0.9800
C26 H10C 0.9800
C27 C28 1.318(8)
C27 H40 0.9500
C28 H39 0.9500
C29 C30 1.373(8)
C29 C34 1.416(8)
C30 C31 1.414(8)
C30 C35 1.494(9)
C31 C32 1.362(9)
C31 H45 0.9500
C32 C33 1.345(9)
C32 H44 0.9500
C33 C34 1.369(9)
C33 H43 0.9500
C34 C38 1.517(9)
C35 C37 1.501(13)
C35 C36 1.508(9)
C35 H47 1.0000
C36 H36A 0.9800
C36 H36B 0.9800
C36 H36C 0.9800
C37 H37A 0.9800
C37 H37B 0.9800
C37 H37C 0.9800
C38 C39A 1.511(8)
C38 C40 1.521(7)
C38 C40A 1.552(8)
C38 C39 1.556(7)
C38 H50 1.0000
C39 H39A 0.9800
C39 H39B 0.9800
C39 H39C 0.9800
C40 H40A 0.9800
C40 H40B 0.9800
C40 H40C 0.9800
C41 C42 1.394(8)
C41 C46 1.407(8)
C42 C43 1.403(9)
C42 C47 1.485(9)
C43 C44 1.390(11)
C43 H29 0.9500
C44 C45 1.371(11)
C44 H30 0.9500
C45 C46 1.383(9)
C45 H31 0.9500
C46 C50 1.499(9)
C47 C48 1.521(9)
C47 C49 1.529(10)
C47 H33 1.0000
C48 H35A 0.9800
C48 H35B 0.9800
C48 H35C 0.9800
C49 H34A 0.9800
C49 H34B 0.9800
C49 H34C 0.9800
C50 C52 1.493(9)
C50 C51 1.531(9)
C50 H36 1.0000
C51 H38A 0.9800
C51 H38B 0.9800
C51 H38C 0.9800
C52 H4 0.9800
C52 H8 0.9800
C52 H10 0.9800
C40A H40D 0.9800
C40A H40E 0.9800
C40A H40F 0.9800
C39A H39D 0.9800
C39A H39E 0.9800
C39A H39F 0.9800
